data_1569244
loop_
_publ_author_name
'Reichl, Stephan'
'Riedlberger, Felix'
'Piesch, Martin'
'Bal&#xe1;zs, G&#xe1;bor'
'Seidl, Michael'
'Scheer, Manfred'

_publ_section_title
;
 Controlled introduction of functional groups at one P atom in
 [Cp*Fe(<i>&#x3b7;</i><sup>5</sup>-P<sub>5</sub>)] and release of
 functionalised phosphines.
;
_journal_issue 26
_journal_name_full 'Chemical science'
_journal_page_first 7285
_journal_page_last 7290
_journal_paper_doi 10.1039/d3sc01488f
_journal_volume 14
_journal_year 2023
_chemical_formula_moiety '2(C8.5 H15 Br0.5 Fe0.5 P2.5)'
_chemical_formula_sum 'C17 H30 Br Fe P5'
_chemical_formula_weight 525.02
_space_group_crystal_system monoclinic
_space_group_IT_number 11
_space_group_name_Hall '-P 2yb'
_space_group_name_H-M_alt 'P 1 21/m 1'
_atom_sites_solution_hydrogens geom
_audit_creation_date 2020-02-19
_audit_creation_method
;
Olex2 1.3-alpha
(compiled 2020.02.04 svn.rd84adfe8 for OlexSys, GUI svn.r6020)
;
_audit_update_record
;
2020-11-02 deposited with the CCDC.	2023-05-30 downloaded from the CCDC.
;
_cell_angle_alpha 90
_cell_angle_beta 105.764(4)
_cell_angle_gamma 90
_cell_formula_units_Z 4
_cell_length_a 11.2089(5)
_cell_length_b 11.4407(4)
_cell_length_c 18.1308(8)
_cell_measurement_reflns_used 5064
_cell_measurement_temperature 123(1)
_cell_measurement_theta_max 31.5100
_cell_measurement_theta_min 3.8660
_cell_volume 2237.60(17)
_computing_cell_refinement 'CrysAlisPro 1.171.41.54a (Rigaku OD, 2020)'
_computing_data_collection 'CrysAlisPro 1.171.41.54a (Rigaku OD, 2020)'
_computing_data_reduction 'CrysAlisPro 1.171.41.54a (Rigaku OD, 2020)'
_computing_molecular_graphics 'Olex2 1.3-alpha (Dolomanov et al., 2009)'
_computing_publication_material 'Olex2 1.3-alpha (Dolomanov et al., 2009)'
_computing_structure_refinement 'SHELXL 2018/3 (Sheldrick, 2015)'
_diffrn_ambient_temperature 123(1)
_diffrn_detector 'CCD plate'
_diffrn_detector_area_resol_mean 5.2548
_diffrn_detector_type AtlasS2
_diffrn_measured_fraction_theta_full 0.997
_diffrn_measured_fraction_theta_max 0.896
_diffrn_measurement_details
;
List of Runs (angles in degrees, time in seconds):

  # Type    Start    End  Width  t~exp~   \w     \q     \k     \f   Frames
#--------------------------------------------------------------------------
  1  \w    -92.00  -2.00   0.25   50.00    --  -19.91 -38.00-180.00  360
  2  \w    -83.00 -57.00   0.25   50.00    --  -19.91 133.00 143.00  104
  3  \w    -90.00  -3.00   0.25   50.00    --  -19.91 -38.00  90.00  348
;
_diffrn_measurement_device 'four-circle diffractometer'
_diffrn_measurement_device_type 'Xcalibur, AtlasS2, Gemini ultra'
_diffrn_measurement_method '\w scans'
_diffrn_orient_matrix_type 'CrysAlisPro convention (1999,Acta A55,543-557)'
_diffrn_orient_matrix_UB_11 0.0539627000
_diffrn_orient_matrix_UB_12 0.0025364000
_diffrn_orient_matrix_UB_13 -0.0132671000
_diffrn_orient_matrix_UB_21 0.0375221000
_diffrn_orient_matrix_UB_22 -0.0001476000
_diffrn_orient_matrix_UB_23 0.0383969000
_diffrn_orient_matrix_UB_31 0.0020869000
_diffrn_orient_matrix_UB_32 -0.0619551000
_diffrn_orient_matrix_UB_33 -0.0006606000
_diffrn_radiation_monochromator graphite
_diffrn_radiation_probe x-ray
_diffrn_radiation_type 'Mo K\a'
_diffrn_radiation_wavelength 0.71073
_diffrn_reflns_av_R_equivalents 0.0222
_diffrn_reflns_av_unetI/netI 0.0414
_diffrn_reflns_Laue_measured_fraction_full 0.997
_diffrn_reflns_Laue_measured_fraction_max 0.896
_diffrn_reflns_limit_h_max 16
_diffrn_reflns_limit_h_min -7
_diffrn_reflns_limit_k_max 15
_diffrn_reflns_limit_k_min -16
_diffrn_reflns_limit_l_max 22
_diffrn_reflns_limit_l_min -27
_diffrn_reflns_number 13109
_diffrn_reflns_point_group_measured_fraction_full 0.997
_diffrn_reflns_point_group_measured_fraction_max 0.896
_diffrn_reflns_theta_full 25.242
_diffrn_reflns_theta_max 32.281
_diffrn_reflns_theta_min 3.499
_diffrn_source 'fine-focus sealed X-ray tube'
_diffrn_source_type 'Enhance (Mo) X-ray Source'
_exptl_absorpt_coefficient_mu 2.816
_exptl_absorpt_correction_T_max 0.874
_exptl_absorpt_correction_T_min 0.791
_exptl_absorpt_correction_type analytical
_exptl_absorpt_process_details
;
CrysAlisPro 1.171.41.54a (Rigaku Oxford Diffraction, 2020)
Analytical numeric absorption correction using a multifaceted crystal
			model based on expressions derived by R.C. Clark & J.S. Reid.
(Clark, R. C. & Reid, J. S. (1995). Acta Cryst. A51, 887-897)
Empirical absorption correction using spherical harmonics,
 implemented in SCALE3 ABSPACK scaling algorithm.
;
_exptl_crystal_colour 'dark brown'
_exptl_crystal_colour_modifier dark
_exptl_crystal_colour_primary brown
_exptl_crystal_density_diffrn 1.558
_exptl_crystal_description needle
_exptl_crystal_F_000 1072
_exptl_crystal_size_max 0.271
_exptl_crystal_size_mid 0.095
_exptl_crystal_size_min 0.068
_refine_diff_density_max 1.046
_refine_diff_density_min -0.440
_refine_diff_density_rms 0.091
_refine_ls_extinction_method none
_refine_ls_goodness_of_fit_ref 1.064
_refine_ls_hydrogen_treatment constr
_refine_ls_matrix_type full
_refine_ls_number_parameters 255
_refine_ls_number_reflns 7434
_refine_ls_number_restraints 0
_refine_ls_restrained_S_all 1.064
_refine_ls_R_factor_all 0.0483
_refine_ls_R_factor_gt 0.0349
_refine_ls_shift/su_max 0.001
_refine_ls_shift/su_mean 0.000
_refine_ls_structure_factor_coef Fsqd
_refine_ls_weighting_details 'w=1/[\s^2^(Fo^2^)+(0.0355P)^2^] where P=(Fo^2^+2Fc^2^)/3'
_refine_ls_weighting_scheme calc
_refine_ls_wR_factor_gt 0.0752
_refine_ls_wR_factor_ref 0.0807
_reflns_Friedel_coverage 0.000
_reflns_number_gt 6052
_reflns_number_total 7434
_reflns_threshold_expression 'I > 2\s(I)'
_cod_data_source_file d3sc01488f2.cif
_cod_data_source_block resp5_tbu_dibr_mp_abs_ana
_cod_depositor_comments 'Adding full bibliography for 1569243--1569247.cif.'
_cod_database_code 1569244
_shelx_shelxl_version_number 2018/3
_chemical_oxdiff_formula C17H30BrFeP5
_chemical_oxdiff_usercomment 'green needle'
_shelx_space_group_comment
;
The symmetry employed for this shelxl refinement is uniquely defined
by the following loop, which should always be used as a source of
symmetry information in preference to the above space-group names.
They are only intended as comments.
;
_shelx_estimated_absorpt_t_max 0.832
_shelx_estimated_absorpt_t_min 0.516
_reflns_odcompleteness_completeness 98.77
_reflns_odcompleteness_iscentric 1
_reflns_odcompleteness_theta 30.44
_olex2_refinement_description
;
1. Fixed Uiso
 At 1.2 times of:
  All C(H,H) groups
 At 1.5 times of:
  All C(H,H,H) groups
2. Others
 Fixed Sof: H6A(0.5) H6B(0.5) H6C(0.5) H10A(0.5) H10B(0.5) H21A(0.5) H21B(0.5)
 H21C(0.5) H18A(0.5) H18C(0.5) H12A(0.5) H12B(0.5) H11A(0.5) H11B(0.5)
 H22A(0.5) H22B(0.5) H24A(0.5) H24B(0.5) H23A(0.5) H23B(0.5) H9A(0.5) H9C(0.5)
3.a Secondary CH2 refined with riding coordinates:
 C10(H10A,H10B), C12(H12A,H12B), C11(H11A,H11B), C22(H22A,H22B), C24(H24A,
 H24B), C23(H23A,H23B)
3.b Me refined with everything fixed:
 C18(H18A,H18B,H18C), C9(H9A,H9B,H9C)
3.c Idealised Me refined as rotating group:
 C6(H6A,H6B,H6C), C4(H4A,H4B,H4C), C5(H5A,H5B,H5C), C21(H21A,H21B,H21C),
 C17(H17A,H17B,H17C), C16(H16A,H16B,H16C), C20(H20A,H20B,H20C), C8(H8A,H8B,H8C)
;
_olex2_submission_special_instructions 'No special instructions were received'
_oxdiff_exptl_absorpt_empirical_details
;
Empirical correction (ABSPACK) includes:
- Absorption correction using spherical harmonics
- Frame scaling
;
_oxdiff_exptl_absorpt_empirical_full_max 1.332
_oxdiff_exptl_absorpt_empirical_full_min 0.788

loop_
_space_group_symop_operation_xyz
'x, y, z'
'-x, y+1/2, -z'
'-x, -y, -z'
'x, -y-1/2, z'

loop_
_atom_site_label
_atom_site_type_symbol
_atom_site_fract_x
_atom_site_fract_y
_atom_site_fract_z
_atom_site_U_iso_or_equiv
_atom_site_adp_type
_atom_site_occupancy
_atom_site_site_symmetry_order
_atom_site_calc_flag
_atom_site_refinement_flags_posn
_atom_site_refinement_flags_adp
_atom_site_refinement_flags_occupancy
_atom_site_disorder_assembly
_atom_site_disorder_group
Br1 Br 0.62860(3) 0.750000 0.55866(2) 0.02576(7) Uani 1 2 d S T P . .
Br2 Br 0.36094(3) 0.750000 0.19142(2) 0.02865(8) Uani 1 2 d S T P . .
Fe2 Fe 0.15448(3) 0.750000 0.45994(2) 0.01514(8) Uani 1 2 d S T P . .
Fe1 Fe 0.73337(3) 0.750000 0.89633(2) 0.01423(8) Uani 1 2 d S T P . .
P4 P -0.05766(7) 0.750000 0.30927(4) 0.01802(14) Uani 1 2 d S T P . .
P1 P 0.98062(7) 0.750000 0.85066(4) 0.01849(14) Uani 1 2 d S T P . .
P6 P -0.01474(5) 0.65571(4) 0.48319(3) 0.01833(10) Uani 1 1 d . . . . .
P2 P 0.87385(5) 0.60815(4) 0.87877(3) 0.02062(11) Uani 1 1 d . . . . .
P5 P 0.03214(5) 0.60688(4) 0.38012(3) 0.01902(11) Uani 1 1 d . . . . .
P3 P 0.88033(5) 0.65563(5) 0.99430(3) 0.02382(12) Uani 1 1 d . . . . .
C14 C 0.29615(18) 0.64912(15) 0.52796(11) 0.0184(4) Uani 1 1 d . . . . .
C3 C 0.5826(2) 0.750000 0.94087(15) 0.0174(5) Uani 1 2 d S T P . .
C15 C 0.2739(2) 0.750000 0.56890(15) 0.0170(5) Uani 1 2 d S T P . .
C2 C 0.57820(17) 0.64879(15) 0.89358(11) 0.0169(4) Uani 1 1 d . . . . .
C1 C 0.56914(17) 0.68741(15) 0.81700(11) 0.0173(4) Uani 1 1 d . . . . .
C13 C 0.33288(18) 0.68759(16) 0.46227(11) 0.0197(4) Uani 1 1 d . . . . .
C6 C 0.5845(3) 0.750000 1.02387(16) 0.0226(6) Uani 1 2 d S T P . .
H6A H 0.641228 0.810838 1.050971 0.034 Uiso 0.5 1 calc R U P A -1
H6B H 0.612614 0.673584 1.046392 0.034 Uiso 0.5 1 calc R U P A -1
H6C H 0.500868 0.765578 1.028513 0.034 Uiso 0.5 1 calc R U P A -1
C4 C 0.5507(2) 0.60744(17) 0.74900(11) 0.0232(4) Uani 1 1 d . . . . .
H4A H 0.469052 0.570316 0.738673 0.035 Uiso 1 1 calc R U . . .
H4B H 0.615249 0.547141 0.759916 0.035 Uiso 1 1 calc R U . . .
H4C H 0.555874 0.652748 0.704094 0.035 Uiso 1 1 calc R U . . .
C19 C -0.2308(3) 0.750000 0.27098(16) 0.0206(6) Uani 1 2 d S T P . .
C10 C 0.9524(3) 0.750000 0.74595(16) 0.0270(6) Uani 1 2 d S T P . .
H10A H 0.992548 0.819817 0.731011 0.032 Uiso 0.5 1 calc R U P . .
H10B H 0.992548 0.680183 0.731011 0.032 Uiso 0.5 1 calc R U P . .
C5 C 0.5756(2) 0.52380(16) 0.91780(12) 0.0241(4) Uani 1 1 d . . . . .
H5A H 0.620446 0.475352 0.889632 0.036 Uiso 1 1 calc R U . . .
H5B H 0.489441 0.497145 0.906697 0.036 Uiso 1 1 calc R U . . .
H5C H 0.615183 0.517159 0.972921 0.036 Uiso 1 1 calc R U . . .
C21 C -0.2916(3) 0.750000 0.33690(17) 0.0257(6) Uani 1 2 d S T P . .
H21A H -0.256197 0.813004 0.372804 0.038 Uiso 0.5 1 calc R U P B -1
H21B H -0.276529 0.674742 0.363642 0.038 Uiso 0.5 1 calc R U P B -1
H21C H -0.381069 0.762254 0.316538 0.038 Uiso 0.5 1 calc R U P B -1
C7 C 1.1535(3) 0.750000 0.88763(17) 0.0246(6) Uani 1 2 d S T P . .
C18 C 0.2382(3) 0.750000 0.64279(16) 0.0233(6) Uani 1 2 d S T P . .
H18A H 0.189062 0.819928 0.645397 0.035 Uiso 0.5 1 calc . U P C -1
H18B H 0.313258 0.750024 0.685878 0.035 Uiso 0.5 1 calc . U P D -1
H18C H 0.189104 0.680048 0.645411 0.035 Uiso 0.5 1 calc . U P E -1
C17 C 0.2919(2) 0.52511(15) 0.55422(12) 0.0248(4) Uani 1 1 d . . . . .
H17A H 0.225948 0.516998 0.579943 0.037 Uiso 1 1 calc R U . . .
H17B H 0.371729 0.504712 0.590017 0.037 Uiso 1 1 calc R U . . .
H17C H 0.275340 0.472683 0.509847 0.037 Uiso 1 1 calc R U . . .
C12 C 0.8030(3) 0.750000 0.61605(16) 0.0277(6) Uani 1 2 d S T P . .
H12A H 0.844232 0.679954 0.602291 0.033 Uiso 0.5 1 calc R U P . .
H12B H 0.844232 0.820046 0.602291 0.033 Uiso 0.5 1 calc R U P . .
C16 C 0.3728(2) 0.60872(18) 0.40712(13) 0.0290(5) Uani 1 1 d . . . . .
H16A H 0.373224 0.652717 0.360826 0.043 Uiso 1 1 calc R U . . .
H16B H 0.314840 0.543040 0.393382 0.043 Uiso 1 1 calc R U . . .
H16C H 0.456263 0.578945 0.431191 0.043 Uiso 1 1 calc R U . . .
C11 C 0.8164(3) 0.750000 0.70134(16) 0.0259(6) Uani 1 2 d S T P . .
H11A H 0.775234 0.679950 0.715115 0.031 Uiso 0.5 1 calc R U P . .
H11B H 0.775235 0.820050 0.715115 0.031 Uiso 0.5 1 calc R U P . .
C22 C -0.0008(3) 0.750000 0.22317(16) 0.0264(6) Uani 1 2 d S T P . .
H22A H -0.033682 0.680133 0.192047 0.032 Uiso 0.5 1 calc R U P . .
H22B H -0.033681 0.819867 0.192047 0.032 Uiso 0.5 1 calc R U P . .
C24 C 0.1796(3) 0.750000 0.16739(17) 0.0275(6) Uani 1 2 d S T P . .
H24A H 0.146213 0.820076 0.136660 0.033 Uiso 0.5 1 calc R U P . .
H24B H 0.146213 0.679924 0.136660 0.033 Uiso 0.5 1 calc R U P . .
C23 C 0.1394(3) 0.750000 0.24055(17) 0.0295(7) Uani 1 2 d S T P . .
H23A H 0.173189 0.820028 0.271224 0.035 Uiso 0.5 1 calc R U P . .
H23B H 0.173188 0.679972 0.271224 0.035 Uiso 0.5 1 calc R U P . .
C20 C -0.2700(2) 0.63906(18) 0.22290(13) 0.0302(5) Uani 1 1 d . . . . .
H20A H -0.234814 0.640341 0.178968 0.045 Uiso 1 1 calc R U . . .
H20B H -0.360588 0.635876 0.204568 0.045 Uiso 1 1 calc R U . . .
H20C H -0.239445 0.570113 0.254476 0.045 Uiso 1 1 calc R U . . .
C9 C 1.1893(3) 0.750000 0.97556(19) 0.0367(8) Uani 1 2 d S T P . .
H9A H 1.155541 0.819946 0.993737 0.055 Uiso 0.5 1 calc . U P F -1
H9B H 1.279865 0.749989 0.995363 0.055 Uiso 0.5 1 calc . U P G -1
H9C H 1.155521 0.680065 0.993736 0.055 Uiso 0.5 1 calc . U P H -1
C8 C 1.2052(2) 0.8606(2) 0.85916(15) 0.0374(6) Uani 1 1 d . . . . .
H8A H 1.184484 0.859466 0.803059 0.056 Uiso 1 1 calc R U . . .
H8B H 1.295442 0.862778 0.880246 0.056 Uiso 1 1 calc R U . . .
H8C H 1.168518 0.929933 0.876031 0.056 Uiso 1 1 calc R U . . .

loop_
_atom_site_aniso_label
_atom_site_aniso_U_11
_atom_site_aniso_U_22
_atom_site_aniso_U_33
_atom_site_aniso_U_23
_atom_site_aniso_U_13
_atom_site_aniso_U_12
Br1 0.02742(16) 0.02860(14) 0.01910(14) 0.000 0.00262(12) 0.000
Br2 0.02855(17) 0.03160(15) 0.03001(17) 0.000 0.01514(13) 0.000
Fe2 0.01193(18) 0.01774(17) 0.01584(18) 0.000 0.00391(14) 0.000
Fe1 0.01243(18) 0.01653(16) 0.01383(18) 0.000 0.00374(14) 0.000
P4 0.0180(3) 0.0200(3) 0.0154(3) 0.000 0.0034(3) 0.000
P1 0.0139(3) 0.0244(3) 0.0177(3) 0.000 0.0053(3) 0.000
P6 0.0156(2) 0.0208(2) 0.0189(2) 0.00152(19) 0.00516(19) -0.0013(2)
P2 0.0183(3) 0.0189(2) 0.0256(3) -0.00017(19) 0.0075(2) 0.0014(2)
P5 0.0185(2) 0.0187(2) 0.0192(2) -0.00082(18) 0.00406(19) 0.0013(2)
P3 0.0187(3) 0.0325(3) 0.0196(3) 0.0075(2) 0.0040(2) 0.0027(2)
C14 0.0128(8) 0.0205(8) 0.0213(9) -0.0005(7) 0.0038(7) 0.0009(7)
C3 0.0133(12) 0.0226(12) 0.0174(13) 0.000 0.0059(10) 0.000
C15 0.0111(12) 0.0194(11) 0.0197(13) 0.000 0.0030(10) 0.000
C2 0.0133(8) 0.0193(8) 0.0187(9) -0.0003(7) 0.0055(7) -0.0020(7)
C1 0.0135(9) 0.0212(8) 0.0167(9) -0.0013(7) 0.0032(7) -0.0018(7)
C13 0.0118(8) 0.0251(9) 0.0220(10) -0.0015(7) 0.0042(7) 0.0011(7)
C6 0.0209(14) 0.0303(14) 0.0186(13) 0.000 0.0085(11) 0.000
C4 0.0245(11) 0.0255(9) 0.0191(10) -0.0057(8) 0.0050(8) -0.0048(8)
C19 0.0179(14) 0.0200(12) 0.0209(14) 0.000 -0.0001(11) 0.000
C10 0.0183(14) 0.0430(17) 0.0208(14) 0.000 0.0072(11) 0.000
C5 0.0274(11) 0.0204(9) 0.0259(10) 0.0004(8) 0.0095(9) -0.0044(8)
C21 0.0170(14) 0.0312(14) 0.0267(16) 0.000 0.0025(12) 0.000
C7 0.0163(13) 0.0352(15) 0.0220(14) 0.000 0.0048(11) 0.000
C18 0.0210(14) 0.0307(14) 0.0184(14) 0.000 0.0057(11) 0.000
C17 0.0210(10) 0.0201(8) 0.0316(11) 0.0023(8) 0.0042(9) 0.0015(8)
C12 0.0243(15) 0.0400(16) 0.0190(14) 0.000 0.0063(12) 0.000
C16 0.0223(11) 0.0369(11) 0.0287(11) -0.0066(9) 0.0085(9) 0.0050(9)
C11 0.0193(14) 0.0437(17) 0.0152(13) 0.000 0.0055(11) 0.000
C22 0.0242(15) 0.0376(15) 0.0170(14) 0.000 0.0049(12) 0.000
C24 0.0257(16) 0.0356(15) 0.0230(15) 0.000 0.0098(12) 0.000
C23 0.0239(16) 0.0465(18) 0.0199(15) 0.000 0.0092(12) 0.000
C20 0.0245(11) 0.0309(10) 0.0311(12) -0.0073(9) 0.0003(9) -0.0015(9)
C9 0.0148(14) 0.066(2) 0.0272(17) 0.000 0.0026(12) 0.000
C8 0.0221(11) 0.0465(13) 0.0421(14) 0.0043(11) 0.0063(10) -0.0100(11)

loop_
_atom_type_symbol
_atom_type_description
_atom_type_scat_dispersion_real
_atom_type_scat_dispersion_imag
_atom_type_scat_source
C C 0.0033 0.0016 'International Tables Vol C Tables 4.2.6.8 and 6.1.1.4'
H H 0.0000 0.0000 'International Tables Vol C Tables 4.2.6.8 and 6.1.1.4'
Br Br -0.2901 2.4595 'International Tables Vol C Tables 4.2.6.8 and 6.1.1.4'
Fe Fe 0.3463 0.8444 'International Tables Vol C Tables 4.2.6.8 and 6.1.1.4'
P P 0.1023 0.0942 'International Tables Vol C Tables 4.2.6.8 and 6.1.1.4'

loop_
_exptl_crystal_face_index_h
_exptl_crystal_face_index_k
_exptl_crystal_face_index_l
_exptl_crystal_face_perp_dist
-5 -1 -21 0.0329
5 9 -21 0.1102
6 -2 -25 0.0331
-6 0 25 0.0246
5 -8 17 0.0742
-4 13 16 0.1292
9 13 -1 0.1167
14 -1 -17 0.0346
5 2 21 0.0348
-13 -7 16 0.0493
-5 -10 19 0.0548
2 -16 -5 0.1016
-12 -2 21 0.0214
-14 4 17 0.0549
-16 1 5 0.0362

loop_
_geom_angle_atom_site_label_1
_geom_angle_atom_site_label_2
_geom_angle_atom_site_label_3
_geom_angle
_geom_angle_site_symmetry_1
_geom_angle_site_symmetry_3
_geom_angle_publ_flag
P6 Fe2 P6 55.47(3) . 4_575 ?
P6 Fe2 P5 93.81(2) 4_575 . ?
P6 Fe2 P5 54.633(19) 4_575 4_575 ?
P6 Fe2 P5 54.632(19) . . ?
P6 Fe2 P5 93.81(2) . 4_575 ?
P5 Fe2 P5 87.79(3) 4_575 . ?
C14 Fe2 P6 99.49(5) . . ?
C14 Fe2 P6 133.01(6) . 4_575 ?
C14 Fe2 P6 133.01(6) 4_575 . ?
C14 Fe2 P6 99.48(5) 4_575 4_575 ?
C14 Fe2 P5 166.53(6) . 4_575 ?
C14 Fe2 P5 166.53(6) 4_575 . ?
C14 Fe2 P5 101.63(5) 4_575 4_575 ?
C14 Fe2 P5 101.63(5) . . ?
C14 Fe2 C14 67.55(10) 4_575 . ?
C14 Fe2 C13 39.94(7) . . ?
C14 Fe2 C13 66.98(7) 4_575 . ?
C14 Fe2 C13 66.98(7) . 4_575 ?
C14 Fe2 C13 39.94(7) 4_575 4_575 ?
C15 Fe2 P6 100.13(7) . 4_575 ?
C15 Fe2 P6 100.13(7) . . ?
C15 Fe2 P5 134.77(2) . 4_575 ?
C15 Fe2 P5 134.77(2) . . ?
C15 Fe2 C14 40.42(6) . 4_575 ?
C15 Fe2 C14 40.43(6) . . ?
C15 Fe2 C13 67.46(9) . . ?
C15 Fe2 C13 67.45(9) . 4_575 ?
C13 Fe2 P6 166.00(6) 4_575 . ?
C13 Fe2 P6 130.98(5) 4_575 4_575 ?
C13 Fe2 P6 130.98(5) . . ?
C13 Fe2 P6 166.00(6) . 4_575 ?
C13 Fe2 P5 99.61(5) . . ?
C13 Fe2 P5 129.45(6) . 4_575 ?
C13 Fe2 P5 129.45(6) 4_575 . ?
C13 Fe2 P5 99.61(5) 4_575 4_575 ?
C13 Fe2 C13 39.50(10) 4_575 . ?
P2 Fe1 P2 87.70(3) . 4_575 ?
P3 Fe1 P2 54.64(2) . . ?
P3 Fe1 P2 93.58(2) . 4_575 ?
P3 Fe1 P2 54.64(2) 4_575 4_575 ?
P3 Fe1 P2 93.58(2) 4_575 . ?
P3 Fe1 P3 55.12(3) . 4_575 ?
C3 Fe1 P2 134.92(2) . 4_575 ?
C3 Fe1 P2 134.92(2) . . ?
C3 Fe1 P3 100.72(7) . . ?
C3 Fe1 P3 100.72(7) . 4_575 ?
C3 Fe1 C2 40.52(6) . . ?
C3 Fe1 C2 40.52(6) . 4_575 ?
C3 Fe1 C1 67.31(9) . 4_575 ?
C3 Fe1 C1 67.32(9) . . ?
C2 Fe1 P2 101.52(5) . . ?
C2 Fe1 P2 166.31(5) . 4_575 ?
C2 Fe1 P2 166.32(5) 4_575 . ?
C2 Fe1 P2 101.52(5) 4_575 4_575 ?
C2 Fe1 P3 133.56(5) . 4_575 ?
C2 Fe1 P3 100.00(5) 4_575 4_575 ?
C2 Fe1 P3 100.00(5) . . ?
C2 Fe1 P3 133.56(5) 4_575 . ?
C2 Fe1 C2 67.70(10) 4_575 . ?
C2 Fe1 C1 39.84(7) 4_575 4_575 ?
C2 Fe1 C1 66.85(7) 4_575 . ?
C2 Fe1 C1 39.84(7) . . ?
C2 Fe1 C1 66.85(7) . 4_575 ?
C1 Fe1 P2 99.49(5) . . ?
C1 Fe1 P2 129.12(5) . 4_575 ?
C1 Fe1 P2 129.12(5) 4_575 . ?
C1 Fe1 P2 99.49(5) 4_575 4_575 ?
C1 Fe1 P3 131.36(5) . . ?
C1 Fe1 P3 166.43(5) 4_575 . ?
C1 Fe1 P3 166.43(5) . 4_575 ?
C1 Fe1 P3 131.36(5) 4_575 4_575 ?
C1 Fe1 C1 39.31(9) . 4_575 ?
P5 P4 P5 98.93(4) . 4_575 ?
C19 P4 P5 119.31(5) . 4_575 ?
C19 P4 P5 119.31(5) . . ?
C22 P4 P5 107.01(6) . . ?
C22 P4 P5 107.01(6) . 4_575 ?
C22 P4 C19 104.37(13) . . ?
P2 P1 P2 97.53(4) . 4_575 ?
C10 P1 P2 107.04(6) . 4_575 ?
C10 P1 P2 107.04(7) . . ?
C10 P1 C7 103.94(14) . . ?
C7 P1 P2 120.16(5) . . ?
C7 P1 P2 120.16(5) . 4_575 ?
P6 P6 Fe2 62.267(13) 4_575 . ?
P5 P6 Fe2 63.72(2) . . ?
P5 P6 P6 105.076(18) . 4_575 ?
P1 P2 Fe1 86.99(2) . . ?
P3 P2 Fe1 62.46(2) . . ?
P3 P2 P1 99.57(3) . . ?
P4 P5 Fe2 86.44(2) . . ?
P6 P5 Fe2 61.65(2) . . ?
P6 P5 P4 97.82(3) . . ?
P2 P3 Fe1 62.90(2) . . ?
P2 P3 P3 104.662(19) . 4_575 ?
P3 P3 Fe1 62.439(14) 4_575 . ?
C15 C14 Fe2 69.31(12) . . ?
C15 C14 C13 108.29(17) . . ?
C15 C14 C17 124.96(18) . . ?
C13 C14 Fe2 71.41(11) . . ?
C13 C14 C17 126.55(17) . . ?
C17 C14 Fe2 128.96(14) . . ?
C2 C3 Fe1 70.40(13) 4_575 . ?
C2 C3 Fe1 70.40(13) . . ?
C2 C3 C2 107.7(2) . 4_575 ?
C2 C3 C6 126.09(11) . . ?
C2 C3 C6 126.09(11) 4_575 . ?
C6 C3 Fe1 127.2(2) . . ?
C14 C15 Fe2 70.27(13) . . ?
C14 C15 Fe2 70.27(13) 4_575 . ?
C14 C15 C14 107.6(2) 4_575 . ?
C14 C15 C18 126.19(12) . . ?
C14 C15 C18 126.19(12) 4_575 . ?
C18 C15 Fe2 126.50(19) . . ?
C3 C2 Fe1 69.08(13) . . ?
C3 C2 C1 108.18(16) . . ?
C3 C2 C5 126.56(17) . . ?
C1 C2 Fe1 71.96(11) . . ?
C1 C2 C5 125.16(16) . . ?
C5 C2 Fe1 127.40(14) . . ?
C2 C1 Fe1 68.20(10) . . ?
C2 C1 C4 124.34(16) . . ?
C1 C1 Fe1 70.34(5) 4_575 . ?
C1 C1 C2 107.94(10) 4_575 . ?
C1 C1 C4 127.48(10) 4_575 . ?
C4 C1 Fe1 131.26(14) . . ?
C14 C13 Fe2 68.65(11) . . ?
C14 C13 C16 125.03(17) . . ?
C13 C13 Fe2 70.25(5) 4_575 . ?
C13 C13 C14 107.91(10) 4_575 . ?
C13 C13 C16 126.92(11) 4_575 . ?
C16 C13 Fe2 129.85(14) . . ?
C3 C6 H6A 109.5 . . ?
C3 C6 H6B 109.5 . . ?
C3 C6 H6C 109.5 . . ?
H6A C6 H6B 109.5 . . ?
H6A C6 H6C 109.5 . . ?
H6B C6 H6C 109.5 . . ?
C1 C4 H4A 109.5 . . ?
C1 C4 H4B 109.5 . . ?
C1 C4 H4C 109.5 . . ?
H4A C4 H4B 109.5 . . ?
H4A C4 H4C 109.5 . . ?
H4B C4 H4C 109.5 . . ?
C21 C19 P4 110.30(19) . . ?
C21 C19 C20 108.96(17) . 4_575 ?
C21 C19 C20 108.96(17) . . ?
C20 C19 P4 108.52(15) 4_575 . ?
C20 C19 P4 108.52(15) . . ?
C20 C19 C20 111.6(2) 4_575 . ?
P1 C10 H10A 108.6 . . ?
P1 C10 H10B 108.6 . . ?
H10A C10 H10B 107.6 . . ?
C11 C10 P1 114.6(2) . . ?
C11 C10 H10A 108.6 . . ?
C11 C10 H10B 108.6 . . ?
C2 C5 H5A 109.5 . . ?
C2 C5 H5B 109.5 . . ?
C2 C5 H5C 109.5 . . ?
H5A C5 H5B 109.5 . . ?
H5A C5 H5C 109.5 . . ?
H5B C5 H5C 109.5 . . ?
C19 C21 H21A 109.5 . . ?
C19 C21 H21B 109.5 . . ?
C19 C21 H21C 109.5 . . ?
H21A C21 H21B 109.5 . . ?
H21A C21 H21C 109.5 . . ?
H21B C21 H21C 109.5 . . ?
C9 C7 P1 109.0(2) . . ?
C9 C7 C8 109.42(16) . 4_575 ?
C9 C7 C8 109.43(17) . . ?
C8 C7 P1 109.13(15) 4_575 . ?
C8 C7 P1 109.13(15) . . ?
C8 C7 C8 110.7(3) . 4_575 ?
C15 C18 H18A 109.5 . . ?
C15 C18 H18B 109.5 . . ?
C15 C18 H18C 109.5 . . ?
H18A C18 H18B 109.5 . . ?
H18A C18 H18C 109.5 . . ?
H18B C18 H18C 109.5 . . ?
C14 C17 H17A 109.5 . . ?
C14 C17 H17B 109.5 . . ?
C14 C17 H17C 109.5 . . ?
H17A C17 H17B 109.5 . . ?
H17A C17 H17C 109.5 . . ?
H17B C17 H17C 109.5 . . ?
Br1 C12 H12A 109.5 . . ?
Br1 C12 H12B 109.5 . . ?
H12A C12 H12B 108.1 . . ?
C11 C12 Br1 110.6(2) . . ?
C11 C12 H12A 109.5 . . ?
C11 C12 H12B 109.5 . . ?
C13 C16 H16A 109.5 . . ?
C13 C16 H16B 109.5 . . ?
C13 C16 H16C 109.5 . . ?
H16A C16 H16B 109.5 . . ?
H16A C16 H16C 109.5 . . ?
H16B C16 H16C 109.5 . . ?
C10 C11 H11A 109.5 . . ?
C10 C11 H11B 109.5 . . ?
C12 C11 C10 110.5(3) . . ?
C12 C11 H11A 109.5 . . ?
C12 C11 H11B 109.5 . . ?
H11A C11 H11B 108.1 . . ?
P4 C22 H22A 108.8 . . ?
P4 C22 H22B 108.8 . . ?
H22A C22 H22B 107.7 . . ?
C23 C22 P4 113.7(2) . . ?
C23 C22 H22A 108.8 . . ?
C23 C22 H22B 108.8 . . ?
Br2 C24 H24A 109.6 . . ?
Br2 C24 H24B 109.6 . . ?
H24A C24 H24B 108.2 . . ?
C23 C24 Br2 110.1(2) . . ?
C23 C24 H24A 109.6 . . ?
C23 C24 H24B 109.6 . . ?
C22 C23 H23A 109.5 . . ?
C22 C23 H23B 109.5 . . ?
C24 C23 C22 110.9(3) . . ?
C24 C23 H23A 109.5 . . ?
C24 C23 H23B 109.5 . . ?
H23A C23 H23B 108.0 . . ?
C19 C20 H20A 109.5 . . ?
C19 C20 H20B 109.5 . . ?
C19 C20 H20C 109.5 . . ?
H20A C20 H20B 109.5 . . ?
H20A C20 H20C 109.5 . . ?
H20B C20 H20C 109.5 . . ?
C7 C9 H9A 109.5 . . ?
C7 C9 H9B 109.5 . . ?
C7 C9 H9C 109.5 . . ?
H9A C9 H9B 109.5 . . ?
H9A C9 H9C 109.5 . . ?
H9B C9 H9C 109.5 . . ?
C7 C8 H8A 109.5 . . ?
C7 C8 H8B 109.5 . . ?
C7 C8 H8C 109.5 . . ?
H8A C8 H8B 109.5 . . ?
H8A C8 H8C 109.5 . . ?
H8B C8 H8C 109.5 . . ?

loop_
_geom_bond_atom_site_label_1
_geom_bond_atom_site_label_2
_geom_bond_distance
_geom_bond_site_symmetry_2
_geom_bond_publ_flag
Br1 C12 1.950(3) . ?
Br2 C24 1.959(3) . ?
Fe2 P6 2.3181(6) . ?
Fe2 P6 2.3182(6) 4_575 ?
Fe2 P5 2.3617(6) 4_575 ?
Fe2 P5 2.3617(6) . ?
Fe2 C14 2.0762(19) . ?
Fe2 C14 2.0762(19) 4_575 ?
Fe2 C15 2.063(3) . ?
Fe2 C13 2.1128(19) 4_575 ?
Fe2 C13 2.1128(19) . ?
Fe1 P2 2.3425(6) 4_575 ?
Fe1 P2 2.3425(6) . ?
Fe1 P3 2.3334(6) . ?
Fe1 P3 2.3334(6) 4_575 ?
Fe1 C3 2.061(3) . ?
Fe1 C2 2.0786(18) 4_575 ?
Fe1 C2 2.0787(18) . ?
Fe1 C1 2.1288(19) 4_575 ?
Fe1 C1 2.1288(19) . ?
P4 P5 2.1545(7) 4_575 ?
P4 P5 2.1545(7) . ?
P4 C19 1.875(3) . ?
P4 C22 1.839(3) . ?
P1 P2 2.1580(7) 4_575 ?
P1 P2 2.1580(7) . ?
P1 C10 1.838(3) . ?
P1 C7 1.871(3) . ?
P6 P6 2.1576(9) 4_575 ?
P6 P5 2.1479(7) . ?
P2 P3 2.1461(8) . ?
P3 P3 2.1594(11) 4_575 ?
C14 C15 1.430(2) . ?
C14 C13 1.431(3) . ?
C14 C17 1.501(2) . ?
C3 C2 1.434(2) 4_575 ?
C3 C2 1.434(2) . ?
C3 C6 1.499(4) . ?
C15 C18 1.498(4) . ?
C2 C1 1.434(3) . ?
C2 C5 1.499(2) . ?
C1 C1 1.432(3) 4_575 ?
C1 C4 1.504(3) . ?
C13 C13 1.428(4) 4_575 ?
C13 C16 1.502(3) . ?
C6 H6A 0.9800 . ?
C6 H6B 0.9800 . ?
C6 H6C 0.9800 . ?
C4 H4A 0.9800 . ?
C4 H4B 0.9800 . ?
C4 H4C 0.9800 . ?
C19 C21 1.528(4) . ?
C19 C20 1.535(2) . ?
C19 C20 1.535(2) 4_575 ?
C10 H10A 0.9900 . ?
C10 H10B 0.9900 . ?
C10 C11 1.519(4) . ?
C5 H5A 0.9800 . ?
C5 H5B 0.9800 . ?
C5 H5C 0.9800 . ?
C21 H21A 0.9800 . ?
C21 H21B 0.9800 . ?
C21 H21C 0.9800 . ?
C7 C9 1.535(4) . ?
C7 C8 1.538(3) 4_575 ?
C7 C8 1.538(3) . ?
C18 H18A 0.9800 . ?
C18 H18B 0.9800 . ?
C18 H18C 0.9800 . ?
C17 H17A 0.9800 . ?
C17 H17B 0.9800 . ?
C17 H17C 0.9800 . ?
C12 H12A 0.9900 . ?
C12 H12B 0.9900 . ?
C12 C11 1.513(4) . ?
C16 H16A 0.9800 . ?
C16 H16B 0.9800 . ?
C16 H16C 0.9800 . ?
C11 H11A 0.9900 . ?
C11 H11B 0.9900 . ?
C22 H22A 0.9900 . ?
C22 H22B 0.9900 . ?
C22 C23 1.517(4) . ?
C24 H24A 0.9900 . ?
C24 H24B 0.9900 . ?
C24 C23 1.512(4) . ?
C23 H23A 0.9900 . ?
C23 H23B 0.9900 . ?
C20 H20A 0.9800 . ?
C20 H20B 0.9800 . ?
C20 H20C 0.9800 . ?
C9 H9A 0.9800 . ?
C9 H9B 0.9800 . ?
C9 H9C 0.9800 . ?
C8 H8A 0.9800 . ?
C8 H8B 0.9800 . ?
C8 H8C 0.9800 . ?

loop_
_geom_torsion_atom_site_label_1
_geom_torsion_atom_site_label_2
_geom_torsion_atom_site_label_3
_geom_torsion_atom_site_label_4
_geom_torsion
_geom_torsion_site_symmetry_1
_geom_torsion_site_symmetry_2
_geom_torsion_site_symmetry_3
_geom_torsion_site_symmetry_4
_geom_torsion_publ_flag
Br1 C12 C11 C10 180.000(1) . . . . ?
Br2 C24 C23 C22 180.000(0) . . . . ?
Fe2 C14 C15 C14 -60.66(17) . . . 4_575 ?
Fe2 C14 C15 C18 121.4(3) . . . . ?
Fe2 C14 C13 C13 59.49(5) . . . 4_575 ?
Fe2 C14 C13 C16 -124.5(2) . . . . ?
Fe1 C3 C2 C1 -61.67(14) . . . . ?
Fe1 C3 C2 C5 121.7(2) . . . . ?
Fe1 C2 C1 C1 -59.32(5) . . . 4_575 ?
Fe1 C2 C1 C4 125.94(19) . . . . ?
P4 C22 C23 C24 180.000(0) . . . . ?
P1 C10 C11 C12 180.000(1) . . . . ?
P2 P1 C10 C11 51.87(3) . . . . ?
P2 P1 C10 C11 -51.87(3) 4_575 . . . ?
P2 P1 C7 C9 -60.43(6) . . . . ?
P2 P1 C7 C9 60.43(6) 4_575 . . . ?
P2 P1 C7 C8 179.88(14) 4_575 . . 4_575 ?
P2 P1 C7 C8 -179.88(14) . . . . ?
P2 P1 C7 C8 -59.0(2) 4_575 . . . ?
P2 P1 C7 C8 59.0(2) . . . 4_575 ?
P5 P4 C19 C21 60.65(5) . . . . ?
P5 P4 C19 C21 -60.65(5) 4_575 . . . ?
P5 P4 C19 C20 -58.6(2) . . . . ?
P5 P4 C19 C20 -179.94(13) 4_575 . . . ?
P5 P4 C19 C20 58.6(2) 4_575 . . 4_575 ?
P5 P4 C19 C20 179.94(13) . . . 4_575 ?
P5 P4 C22 C23 -52.63(3) . . . . ?
P5 P4 C22 C23 52.63(3) 4_575 . . . ?
C3 C2 C1 Fe1 59.85(15) . . . . ?
C3 C2 C1 C1 0.54(18) . . . 4_575 ?
C3 C2 C1 C4 -174.2(2) . . . . ?
C15 C14 C13 Fe2 -59.75(15) . . . . ?
C15 C14 C13 C13 -0.26(18) . . . 4_575 ?
C15 C14 C13 C16 175.8(2) . . . . ?
C2 C3 C2 Fe1 60.81(18) 4_575 . . . ?
C2 C3 C2 C1 -0.9(3) 4_575 . . . ?
C2 C3 C2 C5 -177.46(13) 4_575 . . . ?
C13 C14 C15 Fe2 61.07(14) . . . . ?
C13 C14 C15 C14 0.4(3) . . . 4_575 ?
C13 C14 C15 C18 -177.6(2) . . . . ?
C6 C3 C2 Fe1 -122.3(3) . . . . ?
C6 C3 C2 C1 176.1(2) . . . . ?
C6 C3 C2 C5 -0.5(4) . . . . ?
C19 P4 C22 C23 180.000(0) . . . . ?
C10 P1 C7 C9 180.000(1) . . . . ?
C10 P1 C7 C8 60.55(17) . . . . ?
C10 P1 C7 C8 -60.55(17) . . . 4_575 ?
C5 C2 C1 Fe1 -123.5(2) . . . . ?
C5 C2 C1 C1 177.18(16) . . . 4_575 ?
C5 C2 C1 C4 2.4(3) . . . . ?
C7 P1 C10 C11 180.000(1) . . . . ?
C17 C14 C15 Fe2 -123.78(19) . . . . ?
C17 C14 C15 C14 175.56(13) . . . 4_575 ?
C17 C14 C15 C18 -2.4(4) . . . . ?
C17 C14 C13 Fe2 125.2(2) . . . . ?
C17 C14 C13 C13 -175.31(16) . . . 4_575 ?
C17 C14 C13 C16 0.7(3) . . . . ?
C22 P4 C19 C21 180.000(0) . . . . ?
C22 P4 C19 C20 -60.71(16) . . . 4_575 ?
C22 P4 C19 C20 60.71(16) . . . . ?

loop_
_exptl_oxdiff_crystal_face_indexfrac_h
_exptl_oxdiff_crystal_face_indexfrac_k
_exptl_oxdiff_crystal_face_indexfrac_l
_exptl_oxdiff_crystal_face_x
_exptl_oxdiff_crystal_face_y
_exptl_oxdiff_crystal_face_z
-5.4647 -1.4285 -20.5933 -0.0253 -0.9956 0.0907
5.0104 9.0112 -21.0018 0.5719 -0.6197 -0.5340
5.8004 -1.7996 -25.2685 0.6437 -0.7523 0.1403
-5.7968 0.4763 25.4240 -0.6489 0.7586 -0.0584
4.9848 -8.0082 17.0313 0.0227 0.8422 0.4953
-4.0226 12.9999 16.0241 -0.3967 0.4624 -0.8244
8.9840 13.0070 -0.9556 0.5305 0.2985 -0.7865
14.0066 -0.9931 -16.9775 0.9786 -0.1262 0.1020
5.4127 2.1048 20.5240 0.0251 0.9908 -0.1327
-13.0004 -7.0098 15.9700 -0.9312 0.1264 0.3966
-5.0077 -10.0110 18.9978 -0.5477 0.5430 0.5972
2.0154 -16.0049 -5.0190 0.1347 -0.1147 0.9991
-12.0100 -2.0092 20.9863 -0.9316 0.3555 0.0856
-14.0089 3.9944 16.9810 -0.9711 0.1258 -0.2879
-15.7527 0.7465 5.4432 -0.9204 -0.3822 -0.0827
